data_2207033
loop_
_publ_author_name
'Nuss, Hanne'
'Jansen, Martin'

_publ_section_title
;
 1,4,7,10,13,16-Hexaoxacyclooctadecane--ammonia (1/2)
;
_journal_coeditor_code OB6577
_journal_issue 10
_journal_name_full 'Acta Crystallographica Section E'
_journal_page_first o3142
_journal_page_last o3144
_journal_paper_doi 10.1107/S1600536805027364
_journal_volume 61
_journal_year 2005
_chemical_formula_iupac 'C12 H24 O6, 2H3 N'
_chemical_formula_moiety 'C12 H24 O6, 2H3 N'
_chemical_formula_sum 'C12 H30 N2 O6'
_chemical_formula_weight 298.38
_chemical_name_common '18-crown-6 ammoniate'
_chemical_name_systematic
;
1,4,7,10,13,16-Hexaoxacyclooctadecane--ammonia (1/2)
;
_space_group_IT_number 14
_symmetry_cell_setting monoclinic
_symmetry_space_group_name_Hall '-P 2ybc'
_symmetry_space_group_name_H-M 'P 1 21/c 1'
_atom_sites_solution_hydrogens geom
_atom_sites_solution_primary direct
_atom_sites_solution_secondary difmap
_cell_angle_alpha 90.00
_cell_angle_beta 91.754(4)
_cell_angle_gamma 90.00
_cell_formula_units_Z 2
_cell_length_a 7.4789(14)
_cell_length_b 7.6632(14)
_cell_length_c 14.374(3)
_cell_measurement_reflns_used 1983
_cell_measurement_temperature 100(2)
_cell_measurement_theta_max 59.712
_cell_measurement_theta_min 5.455
_cell_volume 823.4(3)
_computing_cell_refinement 'SAINT32 (Bruker, 2003)'
_computing_data_collection 'SMART32 (Bruker, 1997)'
_computing_data_reduction SAINT32
_computing_molecular_graphics 'ATOMS (Dowty, 2002)'
_computing_publication_material SHELXTL
_computing_structure_refinement SHELXTL
_computing_structure_solution 'SHELXTL (Sheldrick, 2000)'
_diffrn_ambient_temperature 100(2)
_diffrn_measured_fraction_theta_full 1.000
_diffrn_measured_fraction_theta_max 1.000
_diffrn_measurement_device_type 'Bruker SMART APEX'
_diffrn_measurement_method \w
_diffrn_radiation_monochromator graphite
_diffrn_radiation_source 'fine-focus sealed tube'
_diffrn_radiation_type MoK\a
_diffrn_radiation_wavelength 0.71073
_diffrn_reflns_av_R_equivalents 0.0564
_diffrn_reflns_av_sigmaI/netI 0.0394
_diffrn_reflns_limit_h_max 9
_diffrn_reflns_limit_h_min -9
_diffrn_reflns_limit_k_max 10
_diffrn_reflns_limit_k_min -10
_diffrn_reflns_limit_l_max 18
_diffrn_reflns_limit_l_min -18
_diffrn_reflns_number 11143
_diffrn_reflns_theta_full 27.98
_diffrn_reflns_theta_max 27.98
_diffrn_reflns_theta_min 2.72
_diffrn_standards_decay_% 'not measured'
_diffrn_standards_interval_count 'not measured'
_diffrn_standards_interval_time 'not measured'
_diffrn_standards_number 'not measured'
_exptl_absorpt_coefficient_mu 0.095
_exptl_absorpt_correction_T_max 0.986
_exptl_absorpt_correction_T_min 0.767
_exptl_absorpt_correction_type multi-scan
_exptl_absorpt_process_details '(SADABS; Sheldrick, 2003)'
_exptl_crystal_colour colorless
_exptl_crystal_density_diffrn 1.203
_exptl_crystal_density_method 'not measured'
_exptl_crystal_description needle
_exptl_crystal_F_000 328
_exptl_crystal_size_max 0.4
_exptl_crystal_size_mid 0.2
_exptl_crystal_size_min 0.15
_refine_diff_density_max 0.307
_refine_diff_density_min -0.165
_refine_ls_extinction_method none
_refine_ls_goodness_of_fit_ref 1.049
_refine_ls_hydrogen_treatment refall
_refine_ls_matrix_type full
_refine_ls_number_parameters 151
_refine_ls_number_reflns 1983
_refine_ls_number_restraints 0
_refine_ls_restrained_S_all 1.049
_refine_ls_R_factor_all 0.0750
_refine_ls_R_factor_gt 0.0483
_refine_ls_shift/su_max 0.000
_refine_ls_shift/su_mean 0.000
_refine_ls_structure_factor_coef Fsqd
_refine_ls_weighting_details 'calc w = 1/[\s^2^(Fo^2^)+(0.0643P)^2^+0.1375P] where P = (Fo^2^+2Fc^2^)/3'
_refine_ls_weighting_scheme calc
_refine_ls_wR_factor_gt 0.1109
_refine_ls_wR_factor_ref 0.1233
_reflns_number_gt 1400
_reflns_number_total 1983
_reflns_threshold_expression I>2\s(I)
_cod_data_source_file ob6577.cif
_cod_data_source_block I
_cod_original_sg_symbol_H-M 'P 21/c'
_cod_database_code 2207033
_cod_database_fobs_code 2207033

loop_
_symmetry_equiv_pos_as_xyz
'x, y, z'
'-x, y+1/2, -z+1/2'
'-x, -y, -z'
'x, -y-1/2, z-1/2'

loop_
_atom_site_label
_atom_site_fract_x
_atom_site_fract_y
_atom_site_fract_z
_atom_site_U_iso_or_equiv
_atom_site_adp_type
_atom_site_calc_flag
_atom_site_occupancy
_atom_site_type_symbol
N1 0.1463(2) 0.1279(2) 0.58096(11) 0.0252(3) Uani d 1 N
O1 -0.01313(14) 0.30332(14) 0.39576(7) 0.0203(3) Uani d 1 O
O2 0.23196(13) 0.03940(14) 0.34328(7) 0.0192(3) Uani d 1 O
O3 0.30709(14) -0.22309(15) 0.48313(8) 0.0218(3) Uani d 1 O
C1 -0.1842(2) 0.3831(2) 0.39192(13) 0.0251(4) Uani d 1 C
C2 0.0663(2) 0.2966(2) 0.30783(11) 0.0210(4) Uani d 1 C
C3 0.2485(2) 0.2170(2) 0.31875(12) 0.0208(4) Uani d 1 C
C4 0.4015(2) -0.0399(2) 0.36075(12) 0.0218(4) Uani d 1 C
C5 0.3739(2) -0.2234(2) 0.39212(11) 0.0222(4) Uani d 1 C
C6 0.2540(2) -0.3912(2) 0.51192(13) 0.0243(4) Uani d 1 C
H11 0.192(3) 0.034(4) 0.5601(17) 0.051(7) Uiso d 1 H
H22 0.042(3) 0.091(3) 0.6038(16) 0.050(7) Uiso d 1 H
H33 0.109(3) 0.180(3) 0.5289(18) 0.047(7) Uiso d 1 H
H1A -0.176(2) 0.501(3) 0.3660(13) 0.027(5) Uiso d 1 H
H1B -0.260(2) 0.315(2) 0.3502(13) 0.024(5) Uiso d 1 H
H2A 0.076(2) 0.413(2) 0.2819(13) 0.022(4) Uiso d 1 H
H2B -0.010(3) 0.231(3) 0.2632(13) 0.027(5) Uiso d 1 H
H3A 0.318(2) 0.278(2) 0.3675(13) 0.022(4) Uiso d 1 H
H3B 0.303(2) 0.227(2) 0.2615(14) 0.026(5) Uiso d 1 H
H4A 0.463(2) 0.029(2) 0.4077(12) 0.018(4) Uiso d 1 H
H4B 0.465(2) -0.038(2) 0.3027(13) 0.021(4) Uiso d 1 H
H5A 0.292(2) -0.282(2) 0.3493(12) 0.018(4) Uiso d 1 H
H5B 0.490(2) -0.288(2) 0.3926(13) 0.026(5) Uiso d 1 H
H6A 0.160(3) -0.438(2) 0.4673(13) 0.028(5) Uiso d 1 H
H6B 0.354(2) -0.467(2) 0.5127(12) 0.022(4) Uiso d 1 H

loop_
_atom_site_aniso_label
_atom_site_aniso_U_11
_atom_site_aniso_U_22
_atom_site_aniso_U_33
_atom_site_aniso_U_12
_atom_site_aniso_U_13
_atom_site_aniso_U_23
N1 0.0203(7) 0.0309(9) 0.0244(8) 0.0000(7) 0.0002(6) -0.0011(7)
O1 0.0155(5) 0.0248(6) 0.0208(6) 0.0039(4) 0.0030(4) 0.0028(4)
O2 0.0122(5) 0.0200(6) 0.0254(6) 0.0006(4) 0.0028(4) 0.0015(4)
O3 0.0198(6) 0.0240(6) 0.0219(6) -0.0021(5) 0.0034(4) 0.0006(5)
C1 0.0175(8) 0.0273(9) 0.0305(9) 0.0056(7) 0.0020(7) 0.0096(8)
C2 0.0249(8) 0.0198(8) 0.0186(8) 0.0002(7) 0.0037(6) 0.0029(6)
C3 0.0189(8) 0.0223(9) 0.0214(8) -0.0022(7) 0.0064(6) -0.0001(7)
C4 0.0136(7) 0.0287(9) 0.0232(9) 0.0016(7) 0.0034(6) 0.0005(7)
C5 0.0192(8) 0.0253(9) 0.0221(8) 0.0048(7) 0.0019(6) -0.0003(6)
C6 0.0174(7) 0.0213(9) 0.0346(10) 0.0051(7) 0.0069(7) 0.0042(7)

loop_
_atom_type_symbol
_atom_type_description
_atom_type_scat_dispersion_real
_atom_type_scat_dispersion_imag
_atom_type_scat_source
C C 0.0033 0.0016 'International Tables Vol C Tables 4.2.6.8 and 6.1.1.4'
H H 0.0000 0.0000 'International Tables Vol C Tables 4.2.6.8 and 6.1.1.4'
N N 0.0061 0.0033 'International Tables Vol C Tables 4.2.6.8 and 6.1.1.4'
O O 0.0106 0.0060 'International Tables Vol C Tables 4.2.6.8 and 6.1.1.4'

loop_
_geom_angle_atom_site_label_1
_geom_angle_atom_site_label_2
_geom_angle_atom_site_label_3
_geom_angle_site_symmetry_1
_geom_angle_site_symmetry_3
_geom_angle
H11 N1 H22 . . 103(2)
H11 N1 H33 . . 102(2)
H22 N1 H33 . . 101(2)
C2 O1 C1 . . 112.59(12)
C3 O2 C4 . . 111.80(12)
C6 O3 C5 . . 112.29(13)
O1 C1 C6 . 3_556 108.81(14)
O1 C1 H1A . . 110.4(10)
C6 C1 H1A 3_556 . 109.9(11)
O1 C1 H1B . . 107.6(11)
C6 C1 H1B 3_556 . 112.5(11)
H1A C1 H1B . . 107.7(15)
O1 C2 C3 . . 109.09(13)
O1 C2 H2A . . 110.3(11)
C3 C2 H2A . . 109.7(11)
O1 C2 H2B . . 110.7(11)
C3 C2 H2B . . 111.6(11)
H2A C2 H2B . . 105.5(16)
O2 C3 C2 . . 109.39(13)
O2 C3 H3A . . 109.4(11)
C2 C3 H3A . . 110.1(10)
O2 C3 H3B . . 110.0(11)
C2 C3 H3B . . 107.1(11)
H3A C3 H3B . . 110.9(15)
O2 C4 C5 . . 108.99(13)
O2 C4 H4A . . 107.3(10)
C5 C4 H4A . . 111.8(11)
O2 C4 H4B . . 107.3(10)
C5 C4 H4B . . 110.6(10)
H4A C4 H4B . . 110.7(15)
O3 C5 C4 . . 109.47(13)
O3 C5 H5A . . 110.8(10)
C4 C5 H5A . . 109.7(10)
O3 C5 H5B . . 109.1(11)
C4 C5 H5B . . 109.9(10)
H5A C5 H5B . . 107.8(14)
O3 C6 C1 . 3_556 110.03(14)
O3 C6 H6A . . 109.5(11)
C1 C6 H6A 3_556 . 110.3(11)
O3 C6 H6B . . 109.5(11)
C1 C6 H6B 3_556 . 108.2(11)
H6A C6 H6B . . 109.3(15)

loop_
_geom_bond_atom_site_label_1
_geom_bond_atom_site_label_2
_geom_bond_site_symmetry_2
_geom_bond_distance
N1 H11 . 0.85(3)
N1 H22 . 0.90(3)
N1 H33 . 0.89(3)
O1 C2 . 1.4137(19)
O1 C1 . 1.4178(19)
O2 C3 . 1.412(2)
O2 C4 . 1.4212(18)
O3 C6 . 1.414(2)
O3 C5 . 1.4146(19)
C1 C6 3_556 1.494(2)
C1 H1A . 0.98(2)
C1 H1B . 0.964(19)
C2 C3 . 1.497(2)
C2 H2A . 0.972(19)
C2 H2B . 0.98(2)
C3 H3A . 0.982(18)
C3 H3B . 0.93(2)
C4 C5 . 1.493(2)
C4 H4A . 0.963(18)
C4 H4B . 0.972(18)
C5 H5A . 0.967(18)
C5 H5B . 1.001(19)
C6 C1 3_556 1.494(2)
C6 H6A . 1.005(19)
C6 H6B . 0.946(19)

loop_
_geom_hbond_atom_site_label_D
_geom_hbond_atom_site_label_H
_geom_hbond_atom_site_label_A
_geom_hbond_site_symmetry_A
_geom_hbond_distance_DH
_geom_hbond_distance_HA
_geom_hbond_distance_DA
_geom_hbond_angle_DHA
_geom_hbond_publ_flag
N1 H33 O1 . 0.89(3) 2.30(3) 3.181(2) 175(2) yes
N1 H22 O2 3_556 0.90(3) 2.42(3) 3.320(2) 174(2) yes
N1 H11 O3 . 0.85(3) 2.43(3) 3.281(2) 173(2) yes
